data_1506533
loop_
_publ_author_name
'Goroff, Nancy S.'
'Curtis, Sean M.'
'Webb, Jeffrey A.'
'Fowler, Frank W.'
'Lauher, Joseph W.'

_publ_section_title
;
 Designed cocrystals based on the pyridine-iodoalkyne halogen bond.
;
_journal_issue 10
_journal_name_full 'Organic letters'
_journal_page_first 1891
_journal_page_last 1893
_journal_paper_doi 10.1021/ol050184s
_journal_volume 7
_journal_year 2005
_chemical_formula_sum 'C18 H14 I2 N4 O2'
_chemical_formula_weight 572.13
_chemical_name_common 4mepyox-ICCCCI
_chemical_name_systematic
; 
1-4 Co-crystal 
;
_space_group_IT_number 2
_symmetry_cell_setting triclinic
_symmetry_space_group_name_Hall '-P 1'
_symmetry_space_group_name_H-M 'P -1'
_atom_sites_solution_hydrogens geom
_atom_sites_solution_primary direct
_atom_sites_solution_secondary difmap
_audit_creation_method SHELXL-97
_cell_angle_alpha 111.708(4)
_cell_angle_beta 96.629(5)
_cell_angle_gamma 90.382(4)
_cell_formula_units_Z 2
_cell_length_a 5.0225(14)
_cell_length_b 13.367(4)
_cell_length_c 16.614(5)
_cell_measurement_temperature 293(2)
_cell_volume 1027.9(5)
_computing_cell_refinement 'Bruker SMART'
_computing_data_collection 'Bruker SMART'
_computing_data_reduction 'Bruker SHELXTL'
_computing_molecular_graphics 'Bruker SHELXTL'
_computing_publication_material 'Bruker SHELXTL'
_computing_structure_refinement 'SHELXL-97 (Sheldrick, 1997)'
_computing_structure_solution 'SHELXS-97 (Sheldrick, 1990)'
_diffrn_ambient_temperature 293(2)
_diffrn_measured_fraction_theta_full 0.991
_diffrn_measured_fraction_theta_max 0.991
_diffrn_measurement_device_type 'CCD area detector'
_diffrn_measurement_method 'phi and omega scans'
_diffrn_radiation_monochromator graphite
_diffrn_radiation_source 'fine-focus sealed tube'
_diffrn_radiation_type MoK\a
_diffrn_radiation_wavelength 0.71073
_diffrn_reflns_av_R_equivalents 0.0699
_diffrn_reflns_av_sigmaI/netI 0.1475
_diffrn_reflns_limit_h_max 6
_diffrn_reflns_limit_h_min -6
_diffrn_reflns_limit_k_max 17
_diffrn_reflns_limit_k_min -17
_diffrn_reflns_limit_l_max 21
_diffrn_reflns_limit_l_min -21
_diffrn_reflns_number 4648
_diffrn_reflns_theta_full 27.00
_diffrn_reflns_theta_max 27.00
_diffrn_reflns_theta_min 1.33
_exptl_absorpt_coefficient_mu 3.078
_exptl_absorpt_correction_T_max 0.752
_exptl_absorpt_correction_T_min 0.48
_exptl_absorpt_correction_type empirical
_exptl_absorpt_process_details ABSCOR
_exptl_crystal_density_diffrn 1.849
_exptl_crystal_density_method 'not measured'
_exptl_crystal_F_000 544
_exptl_crystal_size_max .5
_exptl_crystal_size_mid .2
_exptl_crystal_size_min .1
_refine_diff_density_max 1.018
_refine_diff_density_min -0.925
_refine_diff_density_rms 0.190
_refine_ls_extinction_method none
_refine_ls_goodness_of_fit_ref 0.885
_refine_ls_hydrogen_treatment mixed
_refine_ls_matrix_type full
_refine_ls_number_parameters 235
_refine_ls_number_reflns 3459
_refine_ls_number_restraints 0
_refine_ls_restrained_S_all 0.885
_refine_ls_R_factor_all 0.1370
_refine_ls_R_factor_gt 0.0633
_refine_ls_shift/su_max 0.023
_refine_ls_shift/su_mean 0.003
_refine_ls_structure_factor_coef Fsqd
_refine_ls_weighting_details 'calc w=1/[\s^2^(Fo^2^)+(0.0800P)^2^+0.0000P] where P=(Fo^2^+2Fc^2^)/3'
_refine_ls_weighting_scheme calc
_refine_ls_wR_factor_gt 0.1440
_refine_ls_wR_factor_ref 0.1719
_reflns_number_gt 3459
_reflns_number_total 4475
_reflns_threshold_expression >2sigma(I)
_cod_data_source_file ol050184ssi20050128_053614.cif
_cod_data_source_block 4mepyox-icccci
_cod_depositor_comments
;
The following automatic conversions were performed:

'_symmetry_cell_setting' value 'Triclinic' changed to 'triclinic'
according to /home/saulius/struct/CIF-dictionaries/cif_core.dic
dictionary named 'cif_core.dic' version 2.4.1 from 2010-06-29.

Automatic conversion script
Id: cif_fix_values 1715 2011-07-08 13:25:40Z adriana 
;
_cod_original_sg_symbol_H-M P-1
_cod_database_code 1506533

loop_
_symmetry_equiv_pos_as_xyz
'x, y, z'
'-x, -y, -z'

loop_
_atom_site_label
_atom_site_type_symbol
_atom_site_fract_x
_atom_site_fract_y
_atom_site_fract_z
_atom_site_U_iso_or_equiv
_atom_site_adp_type
_atom_site_occupancy
_atom_site_symmetry_multiplicity
_atom_site_calc_flag
_atom_site_refinement_flags
I1 I 0.2607(2) 0.36231(8) 0.47275(6) 0.0751(5) Uani 1 1 d .
I2 I 0.7598(3) 0.19105(10) 0.01758(6) 0.0926(5) Uani 1 1 d .
N1 N 0.337(2) 0.9568(9) 0.5714(7) 0.057(3) Uani 1 1 d .
H1 H 0.1806 0.9711 0.5530 0.069 Uiso 1 1 calc R
O1 O 0.778(2) 0.9598(8) 0.5534(6) 0.068(3) Uani 1 1 d .
C9 C 0.242(3) 1.0769(12) 0.7534(10) 0.081(5) Uani 1 1 d .
H9 H 0.3385 1.1158 0.7290 0.097 Uiso 1 1 calc R
N4 N 0.649(2) 0.4270(9) 0.9030(6) 0.058(3) Uani 1 1 d .
H4 H 0.8063 0.4582 0.9205 0.069 Uiso 1 1 calc R
C5 C 0.542(3) 0.9774(11) 0.5368(8) 0.047(4) Uani 1 1 d .
C15 C 0.756(3) 0.3576(12) 0.7558(8) 0.052(4) Uani 1 1 d .
C13 C 0.453(3) 0.4575(11) 0.9538(8) 0.049(4) Uani 1 1 d .
C18 C 0.998(4) 0.4598(12) 0.6926(10) 0.081(5) Uani 1 1 d .
H18 H 1.0598 0.5268 0.6950 0.097 Uiso 1 1 calc R
C16 C 0.825(3) 0.2663(12) 0.6862(8) 0.071(5) Uani 1 1 d .
H16 H 0.7725 0.1975 0.6821 0.085 Uiso 1 1 calc R
C19 C 0.853(3) 0.4593(13) 0.7569(8) 0.067(5) Uani 1 1 d .
H19 H 0.8179 0.5235 0.8006 0.081 Uiso 1 1 calc R
C7 C 0.358(3) 0.9104(10) 0.6405(8) 0.053(4) Uani 1 1 d .
H7A H 0.2821 0.8368 0.6145 0.064 Uiso 1 1 calc R
H7B H 0.5462 0.9074 0.6596 0.064 Uiso 1 1 calc R
C1 C 0.392(4) 0.3340(12) 0.3529(10) 0.075(5) Uani 1 1 d .
C10 C 0.225(3) 0.9677(12) 0.7179(8) 0.053(4) Uani 1 1 d .
C14 C 0.593(3) 0.3433(12) 0.8209(9) 0.077(5) Uani 1 1 d .
H14A H 0.4040 0.3409 0.7999 0.092 Uiso 1 1 calc R
H14B H 0.6310 0.2750 0.8268 0.092 Uiso 1 1 calc R
C12 C -0.045(3) 0.9814(16) 0.8292(9) 0.079(5) Uani 1 1 d .
H12 H -0.1476 0.9441 0.8531 0.095 Uiso 1 1 calc R
N3 N 1.059(3) 0.3740(12) 0.6268(8) 0.077(4) Uani 1 1 d .
C8 C 0.115(4) 1.1314(12) 0.8275(9) 0.078(5) Uani 1 1 d .
H8 H 0.1355 1.2062 0.8512 0.093 Uiso 1 1 calc R
C3 C 0.538(4) 0.2826(13) 0.1972(11) 0.085(6) Uani 1 1 d .
C11 C 0.077(3) 0.9216(12) 0.7588(9) 0.064(4) Uani 1 1 d .
H11 H 0.0574 0.8468 0.7385 0.077 Uiso 1 1 calc R
C2 C 0.458(4) 0.3099(12) 0.2792(11) 0.087(6) Uani 1 1 d .
N2 N -0.030(3) 1.0849(12) 0.8653(9) 0.080(4) Uani 1 1 d .
C4 C 0.617(4) 0.2526(15) 0.1284(10) 0.101(7) Uani 1 1 d .
C17 C 0.969(3) 0.2782(15) 0.6247(11) 0.079(5) Uani 1 1 d .
H17 H 1.0065 0.2164 0.5790 0.095 Uiso 1 1 calc R
O2 O 0.214(2) 0.4269(8) 0.9337(6) 0.068(3) Uani 1 1 d .

loop_
_atom_site_aniso_label
_atom_site_aniso_U_11
_atom_site_aniso_U_22
_atom_site_aniso_U_33
_atom_site_aniso_U_23
_atom_site_aniso_U_13
_atom_site_aniso_U_12
I1 0.0978(11) 0.0715(8) 0.0637(7) 0.0263(6) 0.0362(7) 0.0198(6)
I2 0.1077(12) 0.1215(11) 0.0604(7) 0.0403(7) 0.0341(7) 0.0334(8)
N1 0.043(8) 0.072(8) 0.061(8) 0.026(6) 0.019(7) 0.010(6)
O1 0.026(7) 0.101(8) 0.095(8) 0.057(6) 0.008(6) 0.013(6)
C9 0.110(16) 0.054(11) 0.073(11) 0.016(9) 0.021(11) -0.020(10)
N4 0.044(8) 0.079(9) 0.043(7) 0.013(6) 0.015(6) -0.009(7)
C5 0.031(10) 0.061(10) 0.042(8) 0.010(7) 0.004(8) 0.002(8)
C15 0.028(9) 0.066(10) 0.052(9) 0.012(8) -0.008(7) 0.007(8)
C13 0.027(10) 0.061(10) 0.055(9) 0.017(7) 0.008(8) -0.001(8)
C18 0.126(17) 0.059(11) 0.072(11) 0.032(9) 0.048(12) 0.015(10)
C16 0.085(13) 0.079(11) 0.044(8) 0.011(8) 0.033(9) -0.006(10)
C19 0.094(14) 0.076(11) 0.027(8) 0.015(8) 0.000(9) 0.010(10)
C7 0.063(11) 0.054(9) 0.064(9) 0.041(8) 0.023(8) 0.020(8)
C1 0.108(15) 0.059(10) 0.070(11) 0.032(9) 0.030(11) 0.022(10)
C10 0.044(10) 0.066(11) 0.045(8) 0.018(8) -0.001(8) 0.014(8)
C14 0.053(11) 0.101(13) 0.054(10) -0.002(9) 0.026(9) -0.019(10)
C12 0.078(13) 0.125(16) 0.048(10) 0.040(11) 0.035(10) 0.016(12)
N3 0.087(12) 0.087(11) 0.056(8) 0.021(8) 0.020(8) 0.003(9)
C8 0.123(17) 0.054(10) 0.051(10) 0.005(8) 0.037(11) 0.012(10)
C3 0.125(17) 0.068(12) 0.073(12) 0.039(10) 0.019(12) 0.014(11)
C11 0.067(12) 0.071(11) 0.066(10) 0.040(9) 0.005(9) -0.005(9)
C2 0.138(19) 0.057(11) 0.074(12) 0.032(10) 0.020(13) 0.038(11)
N2 0.088(12) 0.080(11) 0.073(10) 0.029(9) 0.015(9) 0.006(9)
C4 0.129(18) 0.139(17) 0.041(10) 0.038(11) 0.013(11) 0.030(14)
C17 0.051(12) 0.085(14) 0.088(13) 0.019(11) 0.001(10) 0.007(10)
O2 0.044(7) 0.090(8) 0.056(6) 0.007(5) 0.020(5) 0.002(6)

loop_
_atom_type_symbol
_atom_type_description
_atom_type_scat_dispersion_real
_atom_type_scat_dispersion_imag
_atom_type_scat_source
C C 0.0033 0.0016 'International Tables Vol C Tables 4.2.6.8 and 6.1.1.4'
H H 0.0000 0.0000 'International Tables Vol C Tables 4.2.6.8 and 6.1.1.4'
N N 0.0061 0.0033 'International Tables Vol C Tables 4.2.6.8 and 6.1.1.4'
O O 0.0106 0.0060 'International Tables Vol C Tables 4.2.6.8 and 6.1.1.4'
I I -0.4742 1.8119 'International Tables Vol C Tables 4.2.6.8 and 6.1.1.4'

loop_
_geom_angle_atom_site_label_1
_geom_angle_atom_site_label_2
_geom_angle_atom_site_label_3
_geom_angle
_geom_angle_site_symmetry_3
C5 N1 C7 124.5(12) .
C10 C9 C8 119.8(15) .
C13 N4 C14 119.1(11) .
O1 C5 N1 126.7(13) .
O1 C5 C5 120.1(16) 2_676
N1 C5 C5 113.1(16) 2_676
C16 C15 C19 115.0(13) .
C16 C15 C14 119.9(14) .
C19 C15 C14 125.2(13) .
O2 C13 N4 126.9(12) .
O2 C13 C13 119.2(16) 2_667
N4 C13 C13 113.9(16) 2_667
N3 C18 C19 126.2(15) .
C17 C16 C15 120.6(15) .
C18 C19 C15 118.6(14) .
C10 C7 N1 116.4(11) .
C2 C1 I1 175.1(15) .
C11 C10 C9 114.1(14) .
C11 C10 C7 125.9(14) .
C9 C10 C7 120.0(14) .
N4 C14 C15 111.9(11) .
N2 C12 C11 125.7(16) .
C18 N3 C17 116.0(14) .
N2 C8 C9 125.0(15) .
C4 C3 C2 175(2) .
C10 C11 C12 121.9(15) .
C1 C2 C3 179(2) .
C12 N2 C8 113.5(15) .
C3 C4 I2 174.4(17) .
N3 C17 C16 123.7(15) .

loop_
_geom_bond_atom_site_label_1
_geom_bond_atom_site_label_2
_geom_bond_distance
_geom_bond_site_symmetry_2
I1 C1 2.072(15) .
I2 C4 1.943(16) .
N1 C5 1.307(16) .
N1 C7 1.488(15) .
O1 C5 1.229(15) .
C9 C10 1.355(17) .
C9 C8 1.407(19) .
N4 C13 1.337(16) .
N4 C14 1.403(15) .
C5 C5 1.57(3) 2_676
C15 C16 1.416(18) .
C15 C19 1.433(19) .
C15 C14 1.494(18) .
C13 O2 1.232(14) .
C13 C13 1.55(3) 2_667
C18 N3 1.327(17) .
C18 C19 1.364(19) .
C16 C17 1.37(2) .
C7 C10 1.470(16) .
C1 C2 1.230(19) .
C10 C11 1.347(18) .
C12 N2 1.286(18) .
C12 C11 1.364(18) .
N3 C17 1.342(18) .
C8 N2 1.303(18) .
C3 C4 1.18(2) .
C3 C2 1.38(2) .
